data_4301083
loop_
_publ_author_name
'Joachim Ballmann'
'Michael G. G. Fuchs'
'Sebastian Dechert'
'Michael John'
'Franc Meyer'

_publ_contact_author_address
; Institut f\"ur Anorganische Chemie
  Georg August Universit\"at G\"ottingen
  Tammannstra\&se 4
  D-37077 G\"ottingen
  Germany
;
_publ_contact_author_email franc.meyer@chemie.uni-goettingen.de
_publ_contact_author_fax 49(551)393063
_publ_contact_author_name 'Prof. Dr. Franc Meyer'
_publ_contact_author_phone 49(551)393012
_publ_section_title
;
Synthesis and Coordination Properties of Chelating Dithiophenolate Ligands
;
_journal_name_full 'Inorganic Chemistry'
_journal_page_first 90
_journal_page_last 99
_journal_paper_doi 10.1021/ic801285u
_journal_volume 48
_journal_year 2009
_chemical_formula_moiety 'C62 H68 N4 S4 Zn2, 2(C1 H2 Cl2)'
_chemical_formula_sum 'C64 H72 Cl4 N4 S4 Zn2'
_chemical_formula_weight 1298.04
_chemical_name_systematic
;
 ?
;
_space_group_IT_number 14
_symmetry_cell_setting monoclinic
_symmetry_space_group_name_Hall '-P 2yn'
_symmetry_space_group_name_H-M 'P 1 21/n 1'
_atom_sites_solution_hydrogens geom
_atom_sites_solution_primary direct
_atom_sites_solution_secondary difmap
_audit_creation_method SHELXL-97
_cell_angle_alpha 90.00
_cell_angle_beta 101.024(3)
_cell_angle_gamma 90.00
_cell_formula_units_Z 2
_cell_length_a 11.5284(4)
_cell_length_b 20.6049(6)
_cell_length_c 13.0810(5)
_cell_measurement_reflns_used 20413
_cell_measurement_temperature 133(2)
_cell_measurement_theta_max 26.9
_cell_measurement_theta_min 1.87
_cell_volume 3049.94(18)
_computing_cell_refinement 'X-AREA (Stoe & Cie, 2002)'
_computing_data_collection 'X-AREA (Stoe & Cie, 2002)'
_computing_data_reduction 'X-AREA (Stoe & Cie, 2002)'
_computing_molecular_graphics 'DIAMOND (Brandenburg, 2001)'
_computing_publication_material 'SHELXL-97 (Sheldrick, 1997)'
_computing_structure_refinement 'SHELXL-97 (Sheldrick, 1997)'
_computing_structure_solution 'SHELXS-97 (Sheldrick, 1990)'
_diffrn_ambient_temperature 133(2)
_diffrn_measured_fraction_theta_full 0.995
_diffrn_measured_fraction_theta_max 0.995
_diffrn_measurement_device_type 'X-RED (Stoe & Cie, 2002)'
_diffrn_measurement_method \w
_diffrn_radiation_monochromator graphite
_diffrn_radiation_source 'fine-focus sealed tube'
_diffrn_radiation_type MoK\a
_diffrn_radiation_wavelength 0.71073
_diffrn_reflns_av_R_equivalents 0.0522
_diffrn_reflns_av_sigmaI/netI 0.0444
_diffrn_reflns_limit_h_max 14
_diffrn_reflns_limit_h_min -14
_diffrn_reflns_limit_k_max 26
_diffrn_reflns_limit_k_min -25
_diffrn_reflns_limit_l_max 16
_diffrn_reflns_limit_l_min -16
_diffrn_reflns_number 20413
_diffrn_reflns_theta_full 26.97
_diffrn_reflns_theta_max 26.97
_diffrn_reflns_theta_min 1.87
_exptl_absorpt_coefficient_mu 1.142
_exptl_absorpt_correction_T_max 0.9028
_exptl_absorpt_correction_T_min 0.7871
_exptl_absorpt_correction_type numerical
_exptl_absorpt_process_details 'X-RED (Stoe & Cie, 2002)'
_exptl_crystal_colour colorless
_exptl_crystal_density_diffrn 1.413
_exptl_crystal_density_method 'not measured'
_exptl_crystal_description block
_exptl_crystal_F_000 1352
_exptl_crystal_size_max 0.22
_exptl_crystal_size_mid 0.20
_exptl_crystal_size_min 0.12
_refine_diff_density_max 0.432
_refine_diff_density_min -0.562
_refine_diff_density_rms 0.068
_refine_ls_extinction_method none
_refine_ls_goodness_of_fit_ref 1.037
_refine_ls_hydrogen_treatment constr
_refine_ls_matrix_type full
_refine_ls_number_parameters 358
_refine_ls_number_reflns 6606
_refine_ls_number_restraints 0
_refine_ls_restrained_S_all 1.037
_refine_ls_R_factor_all 0.0529
_refine_ls_R_factor_gt 0.0382
_refine_ls_shift/su_max 0.001
_refine_ls_shift/su_mean 0.000
_refine_ls_structure_factor_coef Fsqd
_refine_ls_weighting_details 'calc w=1/[\s^2^(Fo^2^)+(0.0490P)^2^+0.3527P] where P=(Fo^2^+2Fc^2^)/3'
_refine_ls_weighting_scheme calc
_refine_ls_wR_factor_gt 0.0867
_refine_ls_wR_factor_ref 0.0912
_reflns_number_gt 5325
_reflns_number_total 6606
_reflns_threshold_expression >2sigma(I)
_cod_data_source_file ic801285u_si_003_6.cif
_cod_data_source_block 5d2-ab34
_cod_original_sg_symbol_H-M 'P 21/n'
_cod_database_code 4301083

loop_
_symmetry_equiv_pos_as_xyz
'x, y, z'
'-x+1/2, y+1/2, -z+1/2'
'-x, -y, -z'
'x-1/2, -y-1/2, z-1/2'

loop_
_atom_site_label
_atom_site_type_symbol
_atom_site_fract_x
_atom_site_fract_y
_atom_site_fract_z
_atom_site_U_iso_or_equiv
_atom_site_adp_type
_atom_site_occupancy
_atom_site_symmetry_multiplicity
_atom_site_calc_flag
_atom_site_refinement_flags
_atom_site_disorder_assembly
_atom_site_disorder_group
Zn1 Zn 0.52183(2) 0.354846(13) 0.491870(19) 0.01817(8) Uani 1 1 d . . .
S1 S 0.45113(5) 0.41273(3) 0.61335(5) 0.02287(13) Uani 1 1 d . . .
S2 S 0.27598(5) 0.65446(3) 0.48472(4) 0.02124(12) Uani 1 1 d . . .
N1 N 0.46122(16) 0.36502(9) 0.33251(14) 0.0183(4) Uani 1 1 d . . .
N2 N 0.45001(17) 0.26329(10) 0.45193(15) 0.0206(4) Uani 1 1 d . . .
C1 C 0.29821(19) 0.39241(11) 0.59252(17) 0.0190(4) Uani 1 1 d . . .
C2 C 0.2648(2) 0.33125(12) 0.62482(19) 0.0236(5) Uani 1 1 d . . .
H2 H 0.3230 0.3018 0.6540 0.080 Uiso 1 1 calc R . .
C3 C 0.1466(2) 0.31387(12) 0.61403(19) 0.0254(5) Uani 1 1 d . . .
H3 H 0.1260 0.2737 0.6376 0.080 Uiso 1 1 calc R . .
C4 C 0.0597(2) 0.35687(13) 0.5678(2) 0.0284(5) Uani 1 1 d . . .
H4 H -0.0196 0.3452 0.5578 0.080 Uiso 1 1 calc R . .
C5 C 0.0920(2) 0.41727(13) 0.5366(2) 0.0266(5) Uani 1 1 d . . .
H5 H 0.0331 0.4457 0.5055 0.080 Uiso 1 1 calc R . .
C6 C 0.2099(2) 0.43712(12) 0.55013(18) 0.0208(4) Uani 1 1 d . . .
C7 C 0.2373(2) 0.50633(12) 0.52528(18) 0.0220(5) Uani 1 1 d . . .
H7A H 0.1797 0.5208 0.4656 0.080 Uiso 1 1 calc R . .
H7B H 0.3145 0.5077 0.5062 0.080 Uiso 1 1 calc R . .
C8 C 0.23627(19) 0.55307(11) 0.61586(17) 0.0195(4) Uani 1 1 d . . .
C9 C 0.2205(2) 0.53044(12) 0.71270(19) 0.0254(5) Uani 1 1 d . . .
H9 H 0.2098 0.4862 0.7218 0.080 Uiso 1 1 calc R . .
C10 C 0.2206(3) 0.57231(14) 0.7960(2) 0.0312(6) Uani 1 1 d . . .
H10 H 0.2100 0.5559 0.8598 0.080 Uiso 1 1 calc R . .
C11 C 0.2361(2) 0.63818(13) 0.7843(2) 0.0299(6) Uani 1 1 d . . .
H11 H 0.2361 0.6662 0.8399 0.080 Uiso 1 1 calc R . .
C12 C 0.2519(2) 0.66211(12) 0.68841(19) 0.0248(5) Uani 1 1 d . . .
H12 H 0.2619 0.7065 0.6802 0.080 Uiso 1 1 calc R . .
C13 C 0.25292(19) 0.62041(12) 0.60410(17) 0.0193(4) Uani 1 1 d . . .
C14 C 0.4685(2) 0.41889(11) 0.27731(18) 0.0214(5) Uani 1 1 d . . .
H14 H 0.4921 0.4573 0.3126 0.080 Uiso 1 1 calc R . .
C15 C 0.4422(2) 0.41977(11) 0.16936(18) 0.0217(5) Uani 1 1 d . . .
H15 H 0.4493 0.4582 0.1337 0.080 Uiso 1 1 calc R . .
C16 C 0.4052(2) 0.36326(11) 0.11401(18) 0.0207(4) Uani 1 1 d . . .
C17 C 0.3970(2) 0.30739(11) 0.17303(17) 0.0196(4) Uani 1 1 d . . .
H17 H 0.3715 0.2686 0.1397 0.080 Uiso 1 1 calc R . .
C18 C 0.42657(19) 0.30940(11) 0.28063(17) 0.0181(4) Uani 1 1 d . . .
C19 C 0.42184(19) 0.25133(11) 0.34849(17) 0.0181(4) Uani 1 1 d . . .
C20 C 0.3913(2) 0.18964(11) 0.31071(17) 0.0201(4) Uani 1 1 d . . .
H20 H 0.3734 0.1825 0.2392 0.080 Uiso 1 1 calc R . .
C21 C 0.3869(2) 0.13784(11) 0.37925(18) 0.0204(4) Uani 1 1 d . . .
C22 C 0.4141(2) 0.15197(13) 0.48512(18) 0.0242(5) Uani 1 1 d . . .
H22 H 0.4112 0.1194 0.5338 0.080 Uiso 1 1 calc R . .
C23 C 0.4452(2) 0.21408(13) 0.51766(19) 0.0258(5) Uani 1 1 d . . .
H23 H 0.4638 0.2223 0.5888 0.080 Uiso 1 1 calc R . .
C24 C 0.3725(2) 0.36111(12) -0.00494(18) 0.0239(5) Uani 1 1 d . . .
C25 C 0.4081(3) 0.42327(14) -0.0544(2) 0.0386(7) Uani 1 1 d . . .
H25A H 0.4914 0.4304 -0.0321 0.080 Uiso 1 1 calc R . .
H25B H 0.3654 0.4593 -0.0333 0.080 Uiso 1 1 calc R . .
H25C H 0.3899 0.4193 -0.1288 0.080 Uiso 1 1 calc R . .
C26 C 0.2377(2) 0.35146(15) -0.0373(2) 0.0329(6) Uani 1 1 d . . .
H26A H 0.2157 0.3519 -0.1118 0.080 Uiso 1 1 calc R . .
H26B H 0.1975 0.3859 -0.0088 0.080 Uiso 1 1 calc R . .
H26C H 0.2159 0.3106 -0.0112 0.080 Uiso 1 1 calc R . .
C27 C 0.4343(3) 0.30355(14) -0.0458(2) 0.0324(6) Uani 1 1 d . . .
H27A H 0.4179 0.3040 -0.1205 0.080 Uiso 1 1 calc R . .
H27B H 0.4056 0.2638 -0.0215 0.080 Uiso 1 1 calc R . .
H27C H 0.5180 0.3067 -0.0210 0.080 Uiso 1 1 calc R . .
C28 C 0.3555(2) 0.06959(12) 0.33752(18) 0.0237(5) Uani 1 1 d . . .
C29 C 0.2377(3) 0.07019(15) 0.2611(2) 0.0424(7) Uani 1 1 d . . .
H29A H 0.2446 0.0963 0.2017 0.080 Uiso 1 1 calc R . .
H29B H 0.1777 0.0880 0.2945 0.080 Uiso 1 1 calc R . .
H29C H 0.2166 0.0267 0.2388 0.080 Uiso 1 1 calc R . .
C30 C 0.4551(3) 0.04709(15) 0.2839(3) 0.0446(8) Uani 1 1 d . . .
H30A H 0.4380 0.0043 0.2562 0.080 Uiso 1 1 calc R . .
H30B H 0.5282 0.0465 0.3335 0.080 Uiso 1 1 calc R . .
H30C H 0.4618 0.0764 0.2283 0.080 Uiso 1 1 calc R . .
C31 C 0.3403(3) 0.02212(14) 0.4241(2) 0.0337(6) Uani 1 1 d . . .
H31A H 0.3226 -0.0203 0.3949 0.080 Uiso 1 1 calc R . .
H31B H 0.2768 0.0365 0.4564 0.080 Uiso 1 1 calc R . .
H31C H 0.4121 0.0204 0.4752 0.080 Uiso 1 1 calc R . .
C32 C 0.6100(3) 0.18842(17) 0.8311(2) 0.0427(7) Uani 1 1 d . . .
H32A H 0.6716 0.1883 0.8930 0.080 Uiso 1 1 calc R . .
H32B H 0.5350 0.1812 0.8525 0.080 Uiso 1 1 calc R . .
Cl1 Cl 0.60745(7) 0.26450(4) 0.76919(6) 0.03830(16) Uani 1 1 d . . .
Cl2 Cl 0.63590(8) 0.12517(4) 0.74805(7) 0.0490(2) Uani 1 1 d . . .

loop_
_atom_site_aniso_label
_atom_site_aniso_U_11
_atom_site_aniso_U_22
_atom_site_aniso_U_33
_atom_site_aniso_U_23
_atom_site_aniso_U_13
_atom_site_aniso_U_12
Zn1 0.01633(12) 0.01814(14) 0.01997(13) -0.00199(10) 0.00331(9) -0.00185(10)
S1 0.0161(2) 0.0235(3) 0.0288(3) -0.0091(2) 0.0038(2) -0.0022(2)
S2 0.0166(2) 0.0220(3) 0.0250(3) 0.0048(2) 0.0037(2) 0.0014(2)
N1 0.0167(8) 0.0162(10) 0.0212(9) -0.0004(7) 0.0016(7) 0.0002(7)
N2 0.0215(9) 0.0195(10) 0.0213(9) -0.0013(7) 0.0054(7) -0.0033(8)
C1 0.0168(10) 0.0200(12) 0.0208(10) -0.0058(8) 0.0048(8) -0.0016(8)
C2 0.0238(11) 0.0209(12) 0.0262(11) -0.0009(9) 0.0049(9) 0.0011(9)
C3 0.0278(12) 0.0192(12) 0.0307(12) -0.0021(9) 0.0091(10) -0.0042(10)
C4 0.0193(11) 0.0268(14) 0.0405(14) -0.0091(11) 0.0094(10) -0.0049(10)
C5 0.0190(11) 0.0231(13) 0.0371(13) -0.0051(10) 0.0041(9) 0.0023(9)
C6 0.0208(11) 0.0174(11) 0.0243(11) -0.0030(8) 0.0046(8) -0.0004(9)
C7 0.0239(12) 0.0185(12) 0.0244(11) 0.0003(9) 0.0065(9) 0.0001(9)
C8 0.0164(10) 0.0173(11) 0.0256(11) 0.0008(9) 0.0059(8) 0.0003(8)
C9 0.0312(13) 0.0197(13) 0.0283(12) 0.0026(9) 0.0134(10) -0.0005(10)
C10 0.0408(15) 0.0296(14) 0.0270(12) -0.0012(10) 0.0161(11) -0.0013(12)
C11 0.0380(14) 0.0269(14) 0.0284(12) -0.0079(10) 0.0152(10) -0.0017(11)
C12 0.0268(12) 0.0172(12) 0.0323(13) -0.0010(9) 0.0108(10) -0.0015(9)
C13 0.0138(10) 0.0187(11) 0.0263(11) 0.0012(9) 0.0057(8) 0.0004(8)
C14 0.0188(10) 0.0151(11) 0.0292(12) 0.0000(9) 0.0017(9) -0.0003(9)
C15 0.0223(11) 0.0146(11) 0.0280(11) 0.0024(8) 0.0043(9) 0.0002(9)
C16 0.0186(10) 0.0181(12) 0.0249(11) 0.0020(8) 0.0033(8) 0.0032(9)
C17 0.0206(10) 0.0175(11) 0.0206(10) -0.0005(8) 0.0039(8) -0.0012(9)
C18 0.0145(10) 0.0169(11) 0.0229(11) 0.0006(8) 0.0035(8) 0.0017(8)
C19 0.0153(10) 0.0185(12) 0.0203(10) 0.0005(8) 0.0031(8) -0.0006(8)
C20 0.0214(11) 0.0177(12) 0.0214(10) -0.0013(8) 0.0050(8) -0.0009(9)
C21 0.0189(10) 0.0175(12) 0.0250(11) 0.0017(8) 0.0052(8) 0.0000(9)
C22 0.0270(12) 0.0238(13) 0.0224(11) 0.0032(9) 0.0063(9) -0.0029(10)
C23 0.0295(12) 0.0258(13) 0.0219(11) 0.0015(9) 0.0046(9) -0.0049(10)
C24 0.0286(12) 0.0200(12) 0.0222(11) 0.0009(9) 0.0030(9) 0.0028(10)
C25 0.0612(19) 0.0263(15) 0.0289(13) 0.0057(11) 0.0104(13) -0.0058(13)
C26 0.0296(13) 0.0342(15) 0.0314(13) -0.0035(11) -0.0030(10) 0.0061(11)
C27 0.0416(15) 0.0303(15) 0.0264(12) 0.0018(10) 0.0093(11) 0.0105(12)
C28 0.0322(13) 0.0158(12) 0.0241(11) 0.0023(9) 0.0078(9) -0.0016(10)
C29 0.0541(18) 0.0274(15) 0.0386(15) 0.0066(12) -0.0093(13) -0.0159(14)
C30 0.059(2) 0.0226(15) 0.061(2) -0.0095(13) 0.0347(16) -0.0063(14)
C31 0.0460(16) 0.0240(13) 0.0294(13) 0.0033(10) 0.0032(11) -0.0075(12)
C32 0.0497(18) 0.0462(19) 0.0334(14) 0.0012(13) 0.0113(13) 0.0057(15)
Cl1 0.0383(4) 0.0354(4) 0.0415(4) -0.0064(3) 0.0082(3) -0.0048(3)
Cl2 0.0545(5) 0.0330(4) 0.0621(5) -0.0096(3) 0.0179(4) -0.0065(3)

loop_
_atom_type_symbol
_atom_type_description
_atom_type_scat_dispersion_real
_atom_type_scat_dispersion_imag
_atom_type_scat_source
C C 0.0033 0.0016 'International Tables Vol C Tables 4.2.6.8 and 6.1.1.4'
H H 0.0000 0.0000 'International Tables Vol C Tables 4.2.6.8 and 6.1.1.4'
N N 0.0061 0.0033 'International Tables Vol C Tables 4.2.6.8 and 6.1.1.4'
Cl Cl 0.1484 0.1585 'International Tables Vol C Tables 4.2.6.8 and 6.1.1.4'
S S 0.1246 0.1234 'International Tables Vol C Tables 4.2.6.8 and 6.1.1.4'
Zn Zn 0.2839 1.4301 'International Tables Vol C Tables 4.2.6.8 and 6.1.1.4'

loop_
_geom_angle_atom_site_label_1
_geom_angle_atom_site_label_2
_geom_angle_atom_site_label_3
_geom_angle
_geom_angle_site_symmetry_1
_geom_angle_site_symmetry_3
_geom_angle_publ_flag
N1 Zn1 N2 78.39(8) . . ?
N1 Zn1 S1 123.69(6) . . ?
N2 Zn1 S1 118.30(5) . . ?
N1 Zn1 S2 106.24(5) . 3_666 ?
N2 Zn1 S2 107.55(6) . 3_666 ?
S1 Zn1 S2 116.29(2) . 3_666 ?
C1 S1 Zn1 104.35(7) . . ?
C13 S2 Zn1 99.68(7) . 3_666 ?
C14 N1 C18 118.43(19) . . ?
C14 N1 Zn1 125.60(16) . . ?
C18 N1 Zn1 115.34(15) . . ?
C23 N2 C19 118.3(2) . . ?
C23 N2 Zn1 126.01(16) . . ?
C19 N2 Zn1 115.04(15) . . ?
C2 C1 C6 119.1(2) . . ?
C2 C1 S1 118.98(18) . . ?
C6 C1 S1 121.83(18) . . ?
C3 C2 C1 121.3(2) . . ?
C4 C3 C2 119.5(2) . . ?
C5 C4 C3 119.4(2) . . ?
C4 C5 C6 122.4(2) . . ?
C5 C6 C1 118.1(2) . . ?
C5 C6 C7 119.2(2) . . ?
C1 C6 C7 122.5(2) . . ?
C6 C7 C8 113.28(19) . . ?
C9 C8 C13 118.1(2) . . ?
C9 C8 C7 121.0(2) . . ?
C13 C8 C7 120.9(2) . . ?
C10 C9 C8 121.6(2) . . ?
C11 C10 C9 120.3(2) . . ?
C10 C11 C12 119.4(2) . . ?
C11 C12 C13 121.0(2) . . ?
C12 C13 C8 119.7(2) . . ?
C12 C13 S2 118.36(18) . . ?
C8 C13 S2 121.96(17) . . ?
N1 C14 C15 122.5(2) . . ?
C14 C15 C16 120.2(2) . . ?
C15 C16 C17 116.5(2) . . ?
C15 C16 C24 122.9(2) . . ?
C17 C16 C24 120.5(2) . . ?
C18 C17 C16 120.5(2) . . ?
N1 C18 C17 121.8(2) . . ?
N1 C18 C19 114.87(19) . . ?
C17 C18 C19 123.3(2) . . ?
N2 C19 C20 121.4(2) . . ?
N2 C19 C18 114.7(2) . . ?
C20 C19 C18 123.9(2) . . ?
C19 C20 C21 120.6(2) . . ?
C22 C21 C20 116.7(2) . . ?
C22 C21 C28 122.8(2) . . ?
C20 C21 C28 120.5(2) . . ?
C23 C22 C21 119.9(2) . . ?
N2 C23 C22 123.2(2) . . ?
C25 C24 C16 111.9(2) . . ?
C25 C24 C27 108.8(2) . . ?
C16 C24 C27 109.7(2) . . ?
C25 C24 C26 109.3(2) . . ?
C16 C24 C26 108.7(2) . . ?
C27 C24 C26 108.4(2) . . ?
C29 C28 C21 110.3(2) . . ?
C29 C28 C30 110.8(2) . . ?
C21 C28 C30 107.2(2) . . ?
C29 C28 C31 106.1(2) . . ?
C21 C28 C31 112.1(2) . . ?
C30 C28 C31 110.4(2) . . ?
Cl2 C32 Cl1 111.45(17) . . ?

loop_
_geom_bond_atom_site_label_1
_geom_bond_atom_site_label_2
_geom_bond_distance
_geom_bond_site_symmetry_2
_geom_bond_publ_flag
Zn1 N1 2.0787(18) . ?
Zn1 N2 2.086(2) . ?
Zn1 S1 2.2599(6) . ?
Zn1 S2 2.3001(6) 3_666 ?
S1 C1 1.781(2) . ?
S2 C13 1.778(2) . ?
S2 Zn1 2.3001(6) 3_666 ?
N1 C14 1.335(3) . ?
N1 C18 1.353(3) . ?
N2 C23 1.337(3) . ?
N2 C19 1.352(3) . ?
C1 C2 1.406(3) . ?
C1 C6 1.406(3) . ?
C2 C3 1.390(3) . ?
C3 C4 1.387(4) . ?
C4 C5 1.383(4) . ?
C5 C6 1.397(3) . ?
C6 C7 1.510(3) . ?
C7 C8 1.529(3) . ?
C8 C9 1.394(3) . ?
C8 C13 1.413(3) . ?
C9 C10 1.389(4) . ?
C10 C11 1.381(4) . ?
C11 C12 1.391(4) . ?
C12 C13 1.400(3) . ?
C14 C15 1.387(3) . ?
C15 C16 1.394(3) . ?
C16 C17 1.399(3) . ?
C16 C24 1.530(3) . ?
C17 C18 1.384(3) . ?
C18 C19 1.497(3) . ?
C19 C20 1.385(3) . ?
C20 C21 1.401(3) . ?
C21 C22 1.391(3) . ?
C21 C28 1.527(3) . ?
C22 C23 1.375(4) . ?
C24 C25 1.526(4) . ?
C24 C27 1.531(3) . ?
C24 C26 1.544(4) . ?
C28 C29 1.525(4) . ?
C28 C30 1.527(4) . ?
C28 C31 1.532(3) . ?
C32 Cl2 1.758(3) . ?
C32 Cl1 1.762(3) . ?
